data_7701687
loop_
_publ_author_name
'Chen, Xiao'
'Gamer, Michael T.'
'Roesky, Peter W.'

_publ_section_title
;
 Synthesis and structural characterization of arsinoamides - early
 transition metal (Zr and Hf) and main group metal (Al, In, Sn, and Pb)
 complexes.
;
_journal_issue 40
_journal_name_full 'Dalton transactions (Cambridge, England : 2003)'
_journal_page_first 15207
_journal_page_last 15211
_journal_paper_doi 10.1039/c9dt03472b
_journal_volume 48
_journal_year 2019
_chemical_formula_moiety '2(C48 H54 As2 N2 Pb), C7 H8'
_chemical_formula_sum 'C103 H116 As4 N4 Pb2'
_chemical_formula_weight 2124.05
_space_group_crystal_system tetragonal
_space_group_IT_number 88
_space_group_name_Hall '-I 4ad'
_space_group_name_H-M_alt 'I 41/a :2'
_atom_sites_solution_hydrogens geom
_atom_sites_solution_primary dual
_audit_creation_date 2019-03-12
_audit_creation_method
;
Olex2 1.2
(compiled 2018.05.29 svn.r3508 for OlexSys, GUI svn.r5506)
;
_audit_update_record
;
2019-08-26 deposited with the CCDC.	2019-09-16 downloaded from the CCDC.
;
_cell_angle_alpha 90
_cell_angle_beta 90
_cell_angle_gamma 90
_cell_formula_units_Z 8
_cell_length_a 23.7152(8)
_cell_length_b 23.7152(8)
_cell_length_c 31.4568(12)
_cell_measurement_reflns_used 28328
_cell_measurement_temperature 100
_cell_measurement_theta_max 31.12
_cell_measurement_theta_min 2.43
_cell_volume 17691.6(11)
_computing_cell_refinement
;
X-Area Recipe 1.33.0.0 (STOE, 2015)
PLATON (A.L.Spek, 2009)
;
_computing_data_collection 'X-Area Pilatus3_SV 1.31.150.0 (STOE, 2018)'
_computing_data_reduction
;
X-Area Integrate 1.73.1.0 (STOE, 2018)
X-Area LANA 1.73.2.0 (STOE, 2018)
PLATON (A.L.Spek, 2009)
;
_computing_molecular_graphics 'Diamond 4, Olex2 (Dolomanov et al., 2009)'
_computing_publication_material
;
STOE & Cie GmbH, X-Area, software package for collecting single-crystal or
multi-domain crystal data on STOE area-detector diffractometers, for image 
processing, for the correction and scaling of reflection intensities and 
for outlier rejection, version 1.84, Darmstadt 2018
MS Word (Microsoft)
Olex2 (Dolomanov et al., 2009)
;
_computing_structure_refinement 'SHELXL-2018/3 (Sheldrick, 2015)'
_computing_structure_solution 'SHELXS-2018/3 (Sheldrick, 2015)'
_diffrn_ambient_temperature 100
_diffrn_detector Pilatus200K
_diffrn_detector_area_resol_mean 5.81
_diffrn_detector_type 'DECTRIS PILATUS 200K'
_diffrn_measured_fraction_theta_full 0.994
_diffrn_measured_fraction_theta_max 0.815
_diffrn_measurement_device 'Eulerian 4-circle diffractometer'
_diffrn_measurement_device_type 'STOE STADIVARI'
_diffrn_measurement_method 'rotation method, \w scans'
_diffrn_radiation_collimation '0.5 mm diameter, monocapillary'
_diffrn_radiation_monochromator 'plane graphite'
_diffrn_radiation_polarisn_norm 0
_diffrn_radiation_type MoK\a
_diffrn_radiation_wavelength 0.71073
_diffrn_reflns_av_R_equivalents 0.0555
_diffrn_reflns_av_unetI/netI 0.0775
_diffrn_reflns_Laue_measured_fraction_full 0.994
_diffrn_reflns_Laue_measured_fraction_max 0.815
_diffrn_reflns_limit_h_max 31
_diffrn_reflns_limit_h_min -30
_diffrn_reflns_limit_k_max 31
_diffrn_reflns_limit_k_min -30
_diffrn_reflns_limit_l_max 33
_diffrn_reflns_limit_l_min -45
_diffrn_reflns_number 26155
_diffrn_reflns_point_group_measured_fraction_full 0.994
_diffrn_reflns_point_group_measured_fraction_max 0.815
_diffrn_reflns_theta_full 26.000
_diffrn_reflns_theta_max 31.020
_diffrn_reflns_theta_min 2.429
_diffrn_source 'Mo Genix 3D HF'
_diffrn_source_current 1.000
_diffrn_source_power 0.050
_diffrn_source_voltage 50
_exptl_absorpt_coefficient_mu 5.337
_exptl_absorpt_correction_T_max 0.1507
_exptl_absorpt_correction_T_min 0.0586
_exptl_absorpt_correction_type multi-scan
_exptl_absorpt_process_details
;
STOE X-Red32, absorption correction by Gaussian integration, analogous to
P. Coppens published in F. R. Ahmed (Editor), "Crystallographic Computing",
Munksgaard, Copenhagen (1970), 255 - 270.
Afterwards scaling of reflection intensities was performed within STOE LANA.
J. Koziskova, F. Hahn, J. Richter, J. Kozisek, "Comparison of different 
absorption corrections on the model structure of tetrakis(\m~2~-acetato)-
diaqua-di-copper(II)", Acta Chimica Slovaca, vol.9, no.2, 2016, pp. 136-140. 
;
_exptl_crystal_colour red
_exptl_crystal_colour_primary red
_exptl_crystal_density_diffrn 1.595
_exptl_crystal_description needle
_exptl_crystal_F_000 8464
_exptl_crystal_size_max 0.386
_exptl_crystal_size_mid 0.159
_exptl_crystal_size_min 0.041
_refine_diff_density_max 1.556
_refine_diff_density_min -2.362
_refine_diff_density_rms 0.198
_refine_ls_extinction_method none
_refine_ls_goodness_of_fit_ref 1.036
_refine_ls_hydrogen_treatment constr
_refine_ls_matrix_type full
_refine_ls_number_parameters 490
_refine_ls_number_reflns 11522
_refine_ls_number_restraints 0
_refine_ls_restrained_S_all 1.036
_refine_ls_R_factor_all 0.0969
_refine_ls_R_factor_gt 0.0582
_refine_ls_shift/su_max 0.003
_refine_ls_shift/su_mean 0.000
_refine_ls_structure_factor_coef Fsqd
_refine_ls_weighting_details 'w=1/[\s^2^(Fo^2^)+(0.0864P)^2^+69.3220P] where P=(Fo^2^+2Fc^2^)/3'
_refine_ls_weighting_scheme calc
_refine_ls_wR_factor_gt 0.1391
_refine_ls_wR_factor_ref 0.1620
_reflns_Friedel_coverage 0.000
_reflns_number_gt 7840
_reflns_number_total 11522
_reflns_threshold_expression 'I > 2\s(I)'
_cod_data_source_file c9dt03472b2.cif
_cod_data_source_block xcd170-1t
_cod_original_cell_volume 17691.6(14)
_cod_original_sg_symbol_H-M 'I 41/a'
_cod_database_code 7701687
_shelx_shelxl_version_number 2018/3
_shelx_space_group_comment
;
The symmetry employed for this shelxl refinement is uniquely defined
by the following loop, which should always be used as a source of
symmetry information in preference to the above space-group names.
They are only intended as comments.
;
_shelx_estimated_absorpt_t_max 0.811
_shelx_estimated_absorpt_t_min 0.232
_olex2_refinement_description
;
1. Fixed Uiso
 At 1.2 times of:
  All C(H) groups
 At 1.5 times of:
  All C(H,H,H) groups
2.a Aromatic/amide H refined with riding coordinates:
 C3(H3), C5(H5), C12(H12), C14(H14), C20(H20), C21(H21), C22(H22), C23(H23),
 C24(H24), C26(H26), C27(H27), C28(H28), C29(H29), C30(H30), C33(H33), C35(H35),
  C42(H42), C44(H44)
2.b Idealised Me refined as rotating group:
 C7(H7A,H7B,H7C), C8(H8A,H8B,H8C), C9(H9A,H9B,H9C), C16(H16A,H16B,H16C),
 C17(H17A,H17B,H17C), C18(H18A,H18B,H18C), C37(H37A,H37B,H37C), C38(H38A,H38B,
 H38C), C39(H39A,H39B,H39C), C46(H46A,H46B,H46C), C47(H47A,H47B,H47C), C48(H48A,
 H48B,H48C)
;
_olex2_submission_special_instructions 'No special instructions were received'

loop_
_space_group_symop_operation_xyz
'x, y, z'
'-x+1/2, -y, z+1/2'
'-y+3/4, x+1/4, z+1/4'
'y+3/4, -x+3/4, z+3/4'
'x+1/2, y+1/2, z+1/2'
'-x+1, -y+1/2, z+1'
'-y+5/4, x+3/4, z+3/4'
'y+5/4, -x+5/4, z+5/4'
'-x, -y, -z'
'x-1/2, y, -z-1/2'
'y-3/4, -x-1/4, -z-1/4'
'-y-3/4, x-3/4, -z-3/4'
'-x+1/2, -y+1/2, -z+1/2'
'x, y+1/2, -z'
'y-1/4, -x+1/4, -z+1/4'
'-y-1/4, x-1/4, -z-1/4'

loop_
_atom_site_label
_atom_site_type_symbol
_atom_site_fract_x
_atom_site_fract_y
_atom_site_fract_z
_atom_site_U_iso_or_equiv
_atom_site_adp_type
_atom_site_occupancy
_atom_site_site_symmetry_order
_atom_site_calc_flag
_atom_site_refinement_flags_posn
Pb Pb 0.76683(2) 0.51198(2) 0.69147(2) 0.02443(9) Uani 1 1 d .
As1 As 0.66784(3) 0.61374(3) 0.66786(2) 0.02243(16) Uani 1 1 d .
As2 As 0.74642(3) 0.37060(3) 0.72675(2) 0.02362(16) Uani 1 1 d .
N1 N 0.6917(2) 0.5407(2) 0.6543(2) 0.0258(13) Uani 1 1 d .
N2 N 0.7239(3) 0.4462(3) 0.7293(2) 0.0288(13) Uani 1 1 d .
C1 C 0.6504(3) 0.6550(3) 0.6143(2) 0.0233(14) Uani 1 1 d .
C2 C 0.6496(3) 0.6343(3) 0.5723(2) 0.0254(15) Uani 1 1 d .
C3 C 0.6343(3) 0.6712(3) 0.5398(2) 0.0218(13) Uani 1 1 d .
H3 H 0.635719 0.657797 0.511354 0.026 Uiso 1 1 calc R
C4 C 0.6173(3) 0.7261(3) 0.5466(2) 0.0256(15) Uani 1 1 d .
C5 C 0.6175(3) 0.7455(3) 0.5884(2) 0.0292(16) Uani 1 1 d .
H5 H 0.606037 0.783112 0.594262 0.035 Uiso 1 1 calc R
C6 C 0.6342(3) 0.7107(3) 0.6216(2) 0.0214(13) Uani 1 1 d .
C7 C 0.6350(3) 0.7378(3) 0.6655(2) 0.0289(16) Uani 1 1 d .
H7A H 0.610694 0.716264 0.684715 0.043 Uiso 1 1 calc GR
H7B H 0.621089 0.776649 0.663402 0.043 Uiso 1 1 calc GR
H7C H 0.673630 0.738015 0.676470 0.043 Uiso 1 1 calc GR
C8 C 0.5992(4) 0.7646(3) 0.5118(2) 0.0320(17) Uani 1 1 d .
H8A H 0.617952 0.753746 0.485297 0.048 Uiso 1 1 calc GR
H8B H 0.609480 0.803494 0.519072 0.048 Uiso 1 1 calc GR
H8C H 0.558248 0.762022 0.508171 0.048 Uiso 1 1 calc GR
C9 C 0.6633(3) 0.5747(3) 0.5602(2) 0.0318(17) Uani 1 1 d .
H9A H 0.631196 0.550319 0.566929 0.048 Uiso 1 1 calc GR
H9B H 0.696516 0.562102 0.576106 0.048 Uiso 1 1 calc GR
H9C H 0.671202 0.572861 0.529650 0.048 Uiso 1 1 calc GR
C10 C 0.7436(3) 0.6453(3) 0.6810(2) 0.0237(14) Uani 1 1 d .
C11 C 0.7520(3) 0.6659(3) 0.7223(2) 0.0232(14) Uani 1 1 d .
C12 C 0.8026(3) 0.6921(3) 0.7325(2) 0.0223(14) Uani 1 1 d .
H12 H 0.807426 0.706167 0.760498 0.027 Uiso 1 1 calc R
C13 C 0.8459(3) 0.6985(3) 0.7040(2) 0.0261(15) Uani 1 1 d .
C14 C 0.8376(3) 0.6768(3) 0.6634(2) 0.0266(15) Uani 1 1 d .
H14 H 0.867137 0.679835 0.643184 0.032 Uiso 1 1 calc R
C15 C 0.7878(3) 0.6508(3) 0.6515(2) 0.0241(14) Uani 1 1 d .
C16 C 0.7833(3) 0.6319(3) 0.6060(2) 0.0270(15) Uani 1 1 d .
H16A H 0.766161 0.594368 0.604904 0.041 Uiso 1 1 calc GR
H16B H 0.821002 0.630557 0.593310 0.041 Uiso 1 1 calc GR
H16C H 0.759781 0.658629 0.590140 0.041 Uiso 1 1 calc GR
C17 C 0.8996(3) 0.7297(3) 0.7152(2) 0.0297(16) Uani 1 1 d .
H17A H 0.895134 0.769834 0.708428 0.045 Uiso 1 1 calc GR
H17B H 0.931068 0.714154 0.698827 0.045 Uiso 1 1 calc GR
H17C H 0.907243 0.725463 0.745655 0.045 Uiso 1 1 calc GR
C18 C 0.7075(3) 0.6604(3) 0.7565(2) 0.0255(15) Uani 1 1 d .
H18A H 0.670400 0.669164 0.744495 0.038 Uiso 1 1 calc GR
H18B H 0.715872 0.686660 0.779694 0.038 Uiso 1 1 calc GR
H18C H 0.707443 0.621701 0.767471 0.038 Uiso 1 1 calc GR
C19 C 0.6494(3) 0.5012(3) 0.6450(2) 0.0256(15) Uani 1 1 d .
C20 C 0.5921(3) 0.5105(3) 0.6494(2) 0.0309(16) Uani 1 1 d .
H20 H 0.579622 0.545509 0.660580 0.037 Uiso 1 1 calc R
C21 C 0.5524(3) 0.4705(3) 0.6380(3) 0.0343(18) Uani 1 1 d .
H21 H 0.513365 0.478708 0.641023 0.041 Uiso 1 1 calc R
C22 C 0.5690(3) 0.4193(3) 0.6224(2) 0.0327(17) Uani 1 1 d .
H22 H 0.541886 0.391312 0.615409 0.039 Uiso 1 1 calc R
C23 C 0.6262(3) 0.4088(3) 0.6171(3) 0.0340(17) Uani 1 1 d .
H23 H 0.638061 0.373708 0.605643 0.041 Uiso 1 1 calc R
C24 C 0.6662(3) 0.4486(3) 0.6281(2) 0.0250(14) Uani 1 1 d .
H24 H 0.705101 0.440634 0.624328 0.030 Uiso 1 1 calc R
C25 C 0.6666(3) 0.4564(3) 0.7399(2) 0.0288(16) Uani 1 1 d .
C26 C 0.6539(3) 0.5084(3) 0.7587(2) 0.0316(17) Uani 1 1 d .
H26 H 0.683634 0.533816 0.765046 0.038 Uiso 1 1 calc R
C27 C 0.5990(4) 0.5236(4) 0.7682(3) 0.041(2) Uani 1 1 d .
H27 H 0.591438 0.559798 0.779707 0.049 Uiso 1 1 calc R
C28 C 0.5549(4) 0.4863(4) 0.7610(3) 0.042(2) Uani 1 1 d .
H28 H 0.517102 0.496707 0.767217 0.050 Uiso 1 1 calc R
C29 C 0.5675(3) 0.4332(4) 0.7445(3) 0.040(2) Uani 1 1 d .
H29 H 0.537928 0.406705 0.740298 0.048 Uiso 1 1 calc R
C30 C 0.6222(3) 0.4184(4) 0.7342(3) 0.0341(18) Uani 1 1 d .
H30 H 0.629758 0.381877 0.723041 0.041 Uiso 1 1 calc R
C31 C 0.8131(3) 0.3836(3) 0.6906(2) 0.0241(14) Uani 1 1 d .
C32 C 0.8110(3) 0.3584(3) 0.6504(2) 0.0268(15) Uani 1 1 d .
C33 C 0.8572(3) 0.3625(3) 0.6236(3) 0.0315(16) Uani 1 1 d .
H33 H 0.854943 0.346553 0.595930 0.038 Uiso 1 1 calc R
C34 C 0.9068(3) 0.3892(3) 0.6361(3) 0.0347(18) Uani 1 1 d .
C35 C 0.9081(3) 0.4139(3) 0.6752(3) 0.0306(16) Uani 1 1 d .
H35 H 0.940902 0.433976 0.683544 0.037 Uiso 1 1 calc R
C36 C 0.8631(3) 0.4105(3) 0.7030(2) 0.0258(15) Uani 1 1 d .
C37 C 0.8713(3) 0.4370(3) 0.7465(2) 0.0327(17) Uani 1 1 d .
H37A H 0.834408 0.444591 0.759331 0.049 Uiso 1 1 calc GR
H37B H 0.892205 0.472414 0.743534 0.049 Uiso 1 1 calc GR
H37C H 0.892535 0.411071 0.764732 0.049 Uiso 1 1 calc GR
C38 C 0.9557(4) 0.3936(4) 0.6049(3) 0.043(2) Uani 1 1 d .
H38A H 0.950803 0.365739 0.582196 0.065 Uiso 1 1 calc GR
H38B H 0.991221 0.386406 0.619838 0.065 Uiso 1 1 calc GR
H38C H 0.956514 0.431561 0.592550 0.065 Uiso 1 1 calc GR
C39 C 0.7600(3) 0.3266(3) 0.6346(2) 0.0307(16) Uani 1 1 d .
H39A H 0.758031 0.289806 0.648626 0.046 Uiso 1 1 calc GR
H39B H 0.762966 0.321280 0.603779 0.046 Uiso 1 1 calc GR
H39C H 0.725793 0.348232 0.641060 0.046 Uiso 1 1 calc GR
C40 C 0.7831(3) 0.3503(3) 0.7814(2) 0.0266(15) Uani 1 1 d .
C41 C 0.7703(3) 0.3751(3) 0.8209(2) 0.0299(16) Uani 1 1 d .
C42 C 0.7925(3) 0.3505(3) 0.8575(2) 0.0320(17) Uani 1 1 d .
H42 H 0.785096 0.368156 0.884004 0.038 Uiso 1 1 calc R
C43 C 0.8243(3) 0.3020(3) 0.8574(3) 0.0327(17) Uani 1 1 d .
C44 C 0.8358(3) 0.2775(3) 0.8184(2) 0.0307(16) Uani 1 1 d .
H44 H 0.858066 0.244241 0.817289 0.037 Uiso 1 1 calc R
C45 C 0.8156(3) 0.3005(3) 0.7812(3) 0.0311(17) Uani 1 1 d .
C46 C 0.8279(4) 0.2690(3) 0.7405(3) 0.0338(17) Uani 1 1 d .
H46A H 0.856415 0.289445 0.724157 0.051 Uiso 1 1 calc GR
H46B H 0.793224 0.265773 0.723728 0.051 Uiso 1 1 calc GR
H46C H 0.841935 0.231172 0.747374 0.051 Uiso 1 1 calc GR
C47 C 0.8456(4) 0.2764(4) 0.8981(3) 0.0376(19) Uani 1 1 d .
H47A H 0.844448 0.304701 0.920747 0.056 Uiso 1 1 calc GR
H47B H 0.884561 0.263540 0.894089 0.056 Uiso 1 1 calc GR
H47C H 0.821807 0.244271 0.905872 0.056 Uiso 1 1 calc GR
C48 C 0.7355(3) 0.4276(3) 0.8248(2) 0.0325(17) Uani 1 1 d .
H48A H 0.731209 0.437419 0.854841 0.049 Uiso 1 1 calc GR
H48B H 0.698225 0.421070 0.812204 0.049 Uiso 1 1 calc GR
H48C H 0.754226 0.458581 0.809757 0.049 Uiso 1 1 calc GR

loop_
_atom_site_aniso_label
_atom_site_aniso_U_11
_atom_site_aniso_U_22
_atom_site_aniso_U_33
_atom_site_aniso_U_23
_atom_site_aniso_U_13
_atom_site_aniso_U_12
Pb 0.02046(14) 0.02230(14) 0.03053(16) 0.00325(11) -0.00145(11) -0.00100(10)
As1 0.0203(3) 0.0205(3) 0.0265(4) -0.0004(3) -0.0011(3) 0.0004(3)
As2 0.0240(3) 0.0210(3) 0.0258(4) 0.0002(3) 0.0004(3) -0.0020(3)
N1 0.021(3) 0.016(3) 0.040(3) 0.001(3) -0.006(3) 0.001(2)
N2 0.021(3) 0.028(3) 0.037(4) 0.004(3) -0.002(3) -0.004(2)
C1 0.019(3) 0.026(3) 0.024(3) -0.001(3) -0.004(3) -0.003(3)
C2 0.018(3) 0.024(3) 0.034(4) -0.004(3) -0.002(3) 0.001(3)
C3 0.025(3) 0.021(3) 0.019(3) -0.005(3) -0.003(3) -0.001(3)
C4 0.023(3) 0.024(3) 0.029(4) 0.003(3) -0.001(3) -0.003(3)
C5 0.028(4) 0.022(3) 0.038(4) 0.000(3) 0.000(3) 0.005(3)
C6 0.024(3) 0.018(3) 0.023(3) 0.005(3) 0.002(3) 0.002(2)
C7 0.044(4) 0.018(3) 0.025(4) -0.002(3) -0.005(3) 0.006(3)
C8 0.041(4) 0.021(3) 0.034(4) 0.001(3) -0.010(4) 0.000(3)
C9 0.025(4) 0.032(4) 0.038(4) -0.002(3) -0.008(3) 0.004(3)
C10 0.027(4) 0.015(3) 0.029(4) -0.006(3) -0.001(3) 0.001(3)
C11 0.023(3) 0.022(3) 0.025(3) 0.001(3) -0.003(3) 0.005(3)
C12 0.023(3) 0.023(3) 0.022(3) -0.004(3) -0.006(3) 0.004(3)
C13 0.032(4) 0.018(3) 0.029(4) 0.006(3) -0.004(3) 0.005(3)
C14 0.026(4) 0.024(3) 0.029(4) 0.003(3) 0.004(3) 0.002(3)
C15 0.025(3) 0.021(3) 0.026(3) 0.005(3) -0.006(3) 0.001(3)
C16 0.029(4) 0.032(4) 0.020(3) -0.002(3) 0.001(3) -0.005(3)
C17 0.021(3) 0.037(4) 0.031(4) 0.003(3) -0.008(3) 0.003(3)
C18 0.026(4) 0.028(4) 0.022(3) 0.000(3) 0.003(3) -0.005(3)
C19 0.027(4) 0.022(3) 0.027(4) 0.008(3) 0.004(3) -0.002(3)
C20 0.021(3) 0.037(4) 0.034(4) -0.005(3) 0.001(3) 0.001(3)
C21 0.021(4) 0.037(4) 0.044(5) -0.001(4) -0.005(3) -0.004(3)
C22 0.034(4) 0.034(4) 0.030(4) 0.001(3) -0.014(3) -0.006(3)
C23 0.027(4) 0.033(4) 0.042(5) 0.002(4) -0.007(3) 0.000(3)
C24 0.021(3) 0.025(3) 0.029(4) -0.004(3) 0.002(3) 0.002(3)
C25 0.027(4) 0.032(4) 0.027(4) 0.008(3) 0.004(3) 0.001(3)
C26 0.030(4) 0.030(4) 0.035(4) 0.008(3) -0.003(3) 0.004(3)
C27 0.035(5) 0.048(5) 0.038(5) 0.000(4) 0.006(4) 0.012(4)
C28 0.039(5) 0.057(6) 0.029(4) 0.002(4) 0.006(4) 0.012(4)
C29 0.022(4) 0.057(6) 0.041(5) 0.009(4) 0.003(3) -0.009(4)
C30 0.020(4) 0.042(5) 0.041(4) 0.002(4) -0.003(3) -0.008(3)
C31 0.031(4) 0.015(3) 0.026(3) 0.003(3) 0.004(3) 0.001(3)
C32 0.027(4) 0.024(4) 0.029(4) 0.001(3) 0.001(3) 0.004(3)
C33 0.035(4) 0.026(4) 0.034(4) 0.001(3) 0.000(3) 0.001(3)
C34 0.035(4) 0.036(4) 0.034(4) 0.000(3) 0.008(3) -0.005(3)
C35 0.017(3) 0.029(4) 0.046(5) 0.006(3) -0.003(3) -0.001(3)
C36 0.024(3) 0.023(3) 0.030(4) 0.001(3) -0.008(3) 0.002(3)
C37 0.032(4) 0.033(4) 0.033(4) 0.002(3) -0.011(3) -0.002(3)
C38 0.035(5) 0.048(5) 0.045(5) -0.001(4) 0.013(4) -0.006(4)
C39 0.034(4) 0.026(4) 0.032(4) -0.004(3) -0.003(3) -0.002(3)
C40 0.021(3) 0.033(4) 0.026(4) -0.001(3) -0.003(3) -0.005(3)
C41 0.028(4) 0.028(4) 0.034(4) 0.000(3) 0.001(3) -0.003(3)
C42 0.031(4) 0.032(4) 0.033(4) -0.008(3) 0.002(3) -0.006(3)
C43 0.034(4) 0.024(4) 0.040(4) 0.006(3) -0.006(3) -0.007(3)
C44 0.029(4) 0.024(4) 0.039(4) 0.007(3) 0.002(3) 0.000(3)
C45 0.033(4) 0.023(4) 0.037(4) 0.004(3) 0.000(3) -0.007(3)
C46 0.043(5) 0.021(4) 0.038(4) 0.002(3) 0.002(4) 0.003(3)
C47 0.039(5) 0.033(4) 0.040(5) 0.006(4) -0.007(4) -0.004(3)
C48 0.032(4) 0.036(4) 0.030(4) -0.008(3) -0.005(3) 0.007(3)

loop_
_atom_type_symbol
_atom_type_description
_atom_type_scat_dispersion_real
_atom_type_scat_dispersion_imag
_atom_type_scat_source
C C 0.0033 0.0016 'International Tables Vol C Tables 4.2.6.8 and 6.1.1.4'
H H 0.0000 0.0000 'International Tables Vol C Tables 4.2.6.8 and 6.1.1.4'
As As 0.0499 2.0058 'International Tables Vol C Tables 4.2.6.8 and 6.1.1.4'
N N 0.0061 0.0033 'International Tables Vol C Tables 4.2.6.8 and 6.1.1.4'
Pb Pb -3.3944 10.1111 'International Tables Vol C Tables 4.2.6.8 and 6.1.1.4'

loop_
_geom_angle_atom_site_label_1
_geom_angle_atom_site_label_2
_geom_angle_atom_site_label_3
_geom_angle
N2 Pb N1 97.4(2)
N1 As1 C1 109.0(3)
N1 As1 C10 97.1(3)
C10 As1 C1 100.3(3)
N2 As2 C31 96.0(3)
N2 As2 C40 108.7(3)
C31 As2 C40 100.8(3)
As1 N1 Pb 113.8(3)
C19 N1 Pb 118.4(4)
C19 N1 As1 116.7(5)
As2 N2 Pb 121.4(3)
C25 N2 Pb 116.6(5)
C25 N2 As2 116.5(5)
C2 C1 As1 128.6(5)
C6 C1 As1 112.5(5)
C6 C1 C2 118.8(6)
C1 C2 C9 124.3(7)
C3 C2 C1 118.1(6)
C3 C2 C9 117.5(6)
C4 C3 C2 123.7(6)
C3 C4 C5 117.3(7)
C3 C4 C8 123.3(7)
C5 C4 C8 119.5(7)
C6 C5 C4 120.9(7)
C1 C6 C7 123.1(6)
C5 C6 C1 121.2(6)
C5 C6 C7 115.7(6)
C11 C10 As1 116.9(5)
C11 C10 C15 118.3(6)
C15 C10 As1 124.7(5)
C10 C11 C18 122.0(6)
C12 C11 C10 119.5(7)
C12 C11 C18 118.5(6)
C13 C12 C11 123.2(7)
C12 C13 C14 116.8(7)
C12 C13 C17 122.2(7)
C14 C13 C17 121.0(7)
C15 C14 C13 122.5(7)
C10 C15 C16 123.3(6)
C14 C15 C10 119.8(7)
C14 C15 C16 116.9(6)
N1 C19 C24 117.8(6)
C20 C19 N1 125.1(7)
C20 C19 C24 117.1(7)
C21 C20 C19 122.3(7)
C22 C21 C20 120.3(7)
C21 C22 C23 118.9(7)
C24 C23 C22 121.2(8)
C23 C24 C19 120.3(7)
C26 C25 N2 117.0(7)
C30 C25 N2 125.5(7)
C30 C25 C26 117.5(7)
C27 C26 C25 121.5(8)
C26 C27 C28 120.6(8)
C27 C28 C29 118.3(8)
C30 C29 C28 121.2(8)
C29 C30 C25 120.8(8)
C32 C31 As2 115.2(5)
C32 C31 C36 118.5(7)
C36 C31 As2 126.0(5)
C31 C32 C39 122.7(7)
C33 C32 C31 119.5(7)
C33 C32 C39 117.8(7)
C32 C33 C34 121.8(7)
C33 C34 C38 119.5(7)
C35 C34 C33 117.9(7)
C35 C34 C38 122.4(8)
C34 C35 C36 122.1(7)
C31 C36 C37 123.2(7)
C35 C36 C31 120.1(7)
C35 C36 C37 116.7(7)
C41 C40 As2 124.6(6)
C41 C40 C45 118.2(7)
C45 C40 As2 116.0(5)
C40 C41 C48 122.5(7)
C42 C41 C40 118.2(7)
C42 C41 C48 119.2(7)
C43 C42 C41 123.7(7)
C42 C43 C44 117.5(7)
C42 C43 C47 121.3(8)
C44 C43 C47 121.2(7)
C45 C44 C43 121.2(7)
C40 C45 C46 121.7(7)
C44 C45 C40 121.1(7)
C44 C45 C46 117.2(7)

loop_
_geom_bond_atom_site_label_1
_geom_bond_atom_site_label_2
_geom_bond_distance
Pb N1 2.236(6)
Pb N2 2.211(6)
As1 N1 1.872(6)
As1 C1 1.994(7)
As1 C10 1.989(7)
As2 N2 1.873(6)
As2 C31 1.972(7)
As2 C40 1.986(7)
N1 C19 1.403(9)
N2 C25 1.420(9)
C1 C2 1.409(10)
C1 C6 1.393(9)
C2 C3 1.393(10)
C2 C9 1.498(10)
C3 C4 1.381(10)
C4 C5 1.391(10)
C4 C8 1.489(10)
C5 C6 1.389(10)
C6 C7 1.523(9)
C10 C11 1.402(9)
C10 C15 1.407(10)
C11 C12 1.389(9)
C11 C18 1.512(10)
C12 C13 1.373(10)
C13 C14 1.391(10)
C13 C17 1.513(10)
C14 C15 1.384(10)
C15 C16 1.502(10)
C19 C20 1.383(10)
C19 C24 1.411(10)
C20 C21 1.383(10)
C21 C22 1.368(11)
C22 C23 1.389(11)
C23 C24 1.382(10)
C25 C26 1.401(11)
C25 C30 1.396(10)
C26 C27 1.383(11)
C27 C28 1.387(13)
C28 C29 1.395(13)
C29 C30 1.384(11)
C31 C32 1.397(10)
C31 C36 1.404(10)
C32 C33 1.387(10)
C32 C39 1.510(10)
C33 C34 1.394(11)
C34 C35 1.361(11)
C34 C38 1.522(11)
C35 C36 1.383(11)
C36 C37 1.517(10)
C40 C41 1.407(10)
C40 C45 1.410(11)
C41 C42 1.394(11)
C41 C48 1.499(10)
C42 C43 1.376(11)
C43 C44 1.383(11)
C43 C47 1.505(11)
C44 C45 1.378(11)
C45 C46 1.509(11)

loop_
_smtbx_masks_void_nr
_smtbx_masks_void_average_x
_smtbx_masks_void_average_y
_smtbx_masks_void_average_z
_smtbx_masks_void_volume
_smtbx_masks_void_count_electrons
1 0.000 0.250 0.625 502.0 95.4
2 0.000 0.250 0.125 12.6 0.0
3 0.000 0.750 0.375 502.0 95.4
4 0.000 0.750 0.875 12.6 0.0
5 0.500 0.250 -0.125 502.0 95.4
6 0.500 0.750 0.125 502.0 95.4
7 0.500 0.250 0.375 12.6 0.0
8 0.500 0.750 0.625 12.6 0.0
